data_4350153
loop_
_publ_author_name
'Gennari, Marcello'
'Lanfranchi, Maurizio'
'Marchi\`o, Luciano'
'Pellinghelli, Maria Angela'
'Tegoni, Matteo'
'Cammi, Roberto'

_publ_section_title
;
 Cu(I) dinuclear complexes with tripodal ligands vs monodentate donors:
 triphenylphosphine, thiourea, and pyridine. A 1H NMR titration study.
;
_journal_issue 8
_journal_name_full 'Inorganic chemistry'
_journal_page_first 3456
_journal_page_last 3466
_journal_paper_doi 10.1021/ic052129l
_journal_volume 45
_journal_year 2006
_chemical_formula_moiety 'C42 H31 B Cu N12 P S3, C3 H7 N O'
_chemical_formula_sum 'C45 H38 B Cu N13 O P S3'
_chemical_formula_weight 978.38
_space_group_IT_number 2
_space_group_name_Hall '-P 1'
_space_group_name_H-M_alt 'P -1'
_symmetry_cell_setting triclinic
_symmetry_space_group_name_H-M 'P -1'
_atom_sites_solution_hydrogens geom
_atom_sites_solution_primary direct
_atom_sites_solution_secondary difmap
_audit_creation_method SHELXL-97
_cell_angle_alpha 106.265(2)
_cell_angle_beta 97.971(2)
_cell_angle_gamma 104.757(2)
_cell_formula_units_Z 2
_cell_length_a 10.5730(10)
_cell_length_b 13.5710(10)
_cell_length_c 18.381(2)
_cell_measurement_reflns_used 7075
_cell_measurement_temperature 293(2)
_cell_measurement_theta_max 27.07
_cell_measurement_theta_min 1.64
_cell_volume 2384.9(4)
_computing_cell_refinement Saint
_computing_data_collection Smart
_computing_data_reduction Saint
_computing_molecular_graphics 'Ortep3 for windows'
_computing_structure_refinement 'SHELXL-97 (Sheldrick, 1997)'
_computing_structure_solution Sir97
_diffrn_ambient_temperature 293(2)
_diffrn_measured_fraction_theta_full 0.969
_diffrn_measured_fraction_theta_max 0.969
_diffrn_measurement_device_type 'Bruker AXS Smart 1000 area detector'
_diffrn_measurement_method 'theta & omega scan'
_diffrn_radiation_monochromator graphite
_diffrn_radiation_source 'fine-focus sealed tube'
_diffrn_radiation_type MoK\a
_diffrn_radiation_wavelength 0.71073
_diffrn_reflns_av_R_equivalents 0.0451
_diffrn_reflns_av_sigmaI/netI 0.1048
_diffrn_reflns_limit_h_max 13
_diffrn_reflns_limit_h_min -13
_diffrn_reflns_limit_k_max 16
_diffrn_reflns_limit_k_min -16
_diffrn_reflns_limit_l_max 23
_diffrn_reflns_limit_l_min -23
_diffrn_reflns_number 25981
_diffrn_reflns_theta_full 27.07
_diffrn_reflns_theta_max 27.07
_diffrn_reflns_theta_min 1.64
_diffrn_standards_decay_% none
_exptl_absorpt_coefficient_mu 0.673
_exptl_absorpt_correction_T_max 1.000
_exptl_absorpt_correction_T_min 0.915
_exptl_absorpt_correction_type empirical
_exptl_absorpt_process_details SADABS
_exptl_crystal_colour colorless
_exptl_crystal_density_diffrn 1.362
_exptl_crystal_density_method 'not measured'
_exptl_crystal_description block
_exptl_crystal_F_000 1008
_exptl_crystal_size_max 0.35
_exptl_crystal_size_mid 0.25
_exptl_crystal_size_min 0.18
_refine_diff_density_max 0.451
_refine_diff_density_min -0.301
_refine_diff_density_rms 0.046
_refine_ls_extinction_method none
_refine_ls_goodness_of_fit_ref 1.004
_refine_ls_hydrogen_treatment mixed
_refine_ls_matrix_type full
_refine_ls_number_parameters 589
_refine_ls_number_reflns 10171
_refine_ls_number_restraints 20
_refine_ls_restrained_S_all 1.019
_refine_ls_R_factor_all 0.1327
_refine_ls_R_factor_gt 0.0465
_refine_ls_shift/su_max 0.001
_refine_ls_shift/su_mean 0.000
_refine_ls_structure_factor_coef Fsqd
_refine_ls_weighting_details 'calc w=1/[\s^2^(Fo^2^)+(0.0250P)^2^+0.0000P] where P=(Fo^2^+2Fc^2^)/3'
_refine_ls_weighting_scheme calc
_refine_ls_wR_factor_gt 0.0804
_refine_ls_wR_factor_ref 0.0900
_reflns_number_gt 4328
_reflns_number_total 10171
_reflns_threshold_expression >2sigma(I)
_cod_data_source_file ic052129lsi20051213_103543.cif
_cod_data_source_block mg84
_cod_depositor_comments
;
The following automatic conversions were performed:

data item '_symmetry_cell_setting' value 'Triclinic' was changed to
'triclinic' in accordance with the
/home/saulius/struct/COD-crude-data/automatic-downloads/DataCite-retrospective/ACS/depositions/lib/dictionaries/cif_core.dic
dictionary named 'cif_core.dic' version 2.4.2 last updated on
2011-04-26.

Automatic conversion script
Id: cif_fix_values 6909 2019-04-08 15:41:33Z antanas 
;
_cod_original_sg_symbol_H-M P-1
_cod_database_code 4350153

loop_
_symmetry_equiv_pos_as_xyz
'x, y, z'
'-x, -y, -z'

loop_
_atom_site_label
_atom_site_type_symbol
_atom_site_fract_x
_atom_site_fract_y
_atom_site_fract_z
_atom_site_U_iso_or_equiv
_atom_site_adp_type
_atom_site_occupancy
_atom_site_symmetry_multiplicity
_atom_site_calc_flag
_atom_site_refinement_flags
_atom_site_disorder_assembly
_atom_site_disorder_group
Cu Cu 0.90615(5) 0.20928(4) 0.74155(2) 0.06535(16) Uani 1 1 d . . .
P P 0.85288(10) 0.23175(7) 0.62743(5) 0.0552(3) Uani 1 1 d . . .
S11 S 0.91367(10) 0.35459(7) 0.84980(5) 0.0619(3) Uani 1 1 d . . .
S13 S 1.11229(10) 0.17557(7) 0.76345(5) 0.0642(3) Uani 1 1 d . . .
S12 S 0.73521(10) 0.06065(7) 0.74501(5) 0.0661(3) Uani 1 1 d . . .
N11 N 1.0578(3) 0.2703(2) 0.93961(14) 0.0455(7) Uani 1 1 d . . .
N12 N 0.8170(3) 0.13944(19) 0.90462(15) 0.0458(7) Uani 1 1 d . . .
N13 N 1.0059(3) 0.0682(2) 0.85886(14) 0.0472(7) Uani 1 1 d . . .
C11 C 1.0409(3) 0.3533(3) 0.91677(17) 0.0468(9) Uani 1 1 d . . .
N21 N 1.1769(3) 0.3035(2) 0.99471(14) 0.0474(7) Uani 1 1 d . . .
B B 0.9695(4) 0.1523(3) 0.9228(2) 0.0466(10) Uani 1 1 d . . .
N33 N 1.0716(3) -0.0294(2) 0.76584(15) 0.0513(7) Uani 1 1 d . . .
N23 N 0.9765(3) -0.0335(2) 0.86546(15) 0.0506(7) Uani 1 1 d . . .
N31 N 1.1503(3) 0.4400(2) 0.95870(15) 0.0473(7) Uani 1 1 d . . .
C12 C 0.7204(4) 0.1006(2) 0.83881(18) 0.0497(9) Uani 1 1 d . . .
C13 C 1.0625(3) 0.0721(3) 0.79830(19) 0.0490(9) Uani 1 1 d . . .
N22 N 0.7613(3) 0.16156(19) 0.96887(15) 0.0489(7) Uani 1 1 d . . .
N32 N 0.6018(3) 0.0978(2) 0.86155(16) 0.0540(7) Uani 1 1 d . . .
C21 C 1.2305(3) 0.4056(3) 1.00514(19) 0.0474(9) Uani 1 1 d . . .
C15 C 0.9871(4) 0.3067(3) 0.5938(2) 0.0563(9) Uani 1 1 d . . .
C32 C 0.5364(4) 0.1387(3) 0.9934(2) 0.0541(9) Uani 1 1 d . . .
C23 C 1.0164(3) -0.0911(3) 0.80864(19) 0.0516(9) Uani 1 1 d . . .
C31 C 1.3613(4) 0.4684(3) 1.0595(2) 0.0528(9) Uani 1 1 d . . .
C33 C 1.0030(4) -0.2056(3) 0.7952(2) 0.0638(10) Uani 1 1 d . . .
C14 C 0.7786(4) 0.1077(3) 0.5452(2) 0.0619(10) Uani 1 1 d . . .
C22 C 0.6319(4) 0.1359(3) 0.9416(2) 0.0503(9) Uani 1 1 d . . .
C25 C 1.0959(4) 0.3807(3) 0.6485(2) 0.0809(12) Uani 1 1 d . . .
H25 H 1.1012 0.3862 0.7004 0.097 Uiso 1 1 calc R . .
N41 N 1.4185(3) 0.5682(2) 1.06063(16) 0.0645(8) Uani 1 1 d . . .
C16 C 0.7335(4) 0.3063(3) 0.6264(2) 0.0653(10) Uani 1 1 d . . .
N42 N 0.4055(4) 0.1006(3) 0.96035(19) 0.0771(10) Uani 1 1 d . . .
C44 C 0.6870(7) -0.0829(5) 0.4193(4) 0.131(3) Uani 1 1 d . . .
H44 H 0.6588 -0.1453 0.3762 0.157 Uiso 1 1 calc R . .
C43 C 0.9469(4) -0.2564(3) 0.8422(2) 0.0688(11) Uani 1 1 d . . .
H43 H 0.9204 -0.2178 0.8845 0.083 Uiso 1 1 calc R . .
C71 C 1.5398(5) 0.6198(3) 1.1079(3) 0.0773(12) Uani 1 1 d . . .
H71 H 1.5818 0.6898 1.1096 0.093 Uiso 1 1 calc R . .
C81 C 1.1705(4) 0.5485(2) 0.9528(2) 0.0689(11) Uani 1 1 d . . .
H81A H 1.1910 0.6004 1.0039 0.103 Uiso 1 1 calc R . .
H81B H 1.0902 0.5505 0.9225 0.103 Uiso 1 1 calc R . .
H81C H 1.2436 0.5654 0.9281 0.103 Uiso 1 1 calc R . .
C83 C 1.1235(4) -0.0615(3) 0.69621(19) 0.0706(11) Uani 1 1 d . . .
H83A H 1.0505 -0.1072 0.6530 0.106 Uiso 1 1 calc R . .
H83B H 1.1857 -0.0999 0.7048 0.106 Uiso 1 1 calc R . .
H83C H 1.1685 0.0017 0.6850 0.106 Uiso 1 1 calc R . .
C62 C 0.3616(6) 0.1281(4) 1.0874(4) 0.0905(14) Uani 1 1 d . . .
H62 H 0.2988 0.1216 1.1179 0.109 Uiso 1 1 calc R . .
C42 C 0.5852(4) 0.1736(3) 1.0725(2) 0.0744(11) Uani 1 1 d . . .
H42 H 0.6773 0.2000 1.0934 0.089 Uiso 1 1 calc R . .
C66 C 0.6450(4) 0.2989(3) 0.6745(2) 0.0846(13) Uani 1 1 d . . .
H66 H 0.6464 0.2534 0.7040 0.101 Uiso 1 1 calc R . .
C61 C 1.6074(4) 0.5768(4) 1.1543(2) 0.0843(13) Uani 1 1 d . . .
H61 H 1.6922 0.6161 1.1858 0.101 Uiso 1 1 calc R . .
C65 C 0.9833(4) 0.2983(3) 0.5167(2) 0.0832(13) Uani 1 1 d . . .
H65 H 0.9118 0.2477 0.4778 0.100 Uiso 1 1 calc R . .
C24 C 0.8440(5) 0.0311(4) 0.5364(3) 0.0956(14) Uani 1 1 d . . .
H24 H 0.9202 0.0429 0.5738 0.115 Uiso 1 1 calc R . .
C51 C 1.5454(4) 0.4749(4) 1.1522(2) 0.0844(13) Uani 1 1 d . . .
H51 H 1.5868 0.4432 1.1831 0.101 Uiso 1 1 calc R . .
N43 N 1.0425(6) -0.2556(3) 0.7359(3) 0.175(2) Uani 1 1 d . . .
C41 C 1.4205(4) 0.4190(3) 1.1038(2) 0.0728(11) Uani 1 1 d . . .
H41 H 1.3769 0.3489 1.1012 0.087 Uiso 1 1 calc R . .
C52 C 0.4964(6) 0.1691(3) 1.1205(3) 0.0873(13) Uani 1 1 d . . .
H52 H 0.5272 0.1933 1.1743 0.105 Uiso 1 1 calc R . .
C64 C 0.6647(5) 0.0841(4) 0.4903(3) 0.0977(15) Uani 1 1 d . . .
H64 H 0.6173 0.1338 0.4946 0.117 Uiso 1 1 calc R . .
C82 C 0.4715(4) 0.0627(3) 0.8070(2) 0.0884(13) Uani 1 1 d . . .
H82A H 0.4839 0.0788 0.7604 0.133 Uiso 1 1 calc R . .
H82B H 0.4136 0.0998 0.8304 0.133 Uiso 1 1 calc R . .
H82C H 0.4315 -0.0137 0.7944 0.133 Uiso 1 1 calc R . .
C56 C 0.5555(5) 0.3559(4) 0.6805(3) 0.1150(18) Uani 1 1 d . . .
H56 H 0.4964 0.3483 0.7130 0.138 Uiso 1 1 calc R . .
C53 C 0.9291(4) -0.3641(3) 0.8277(2) 0.0853(13) Uani 1 1 d . . .
H53 H 0.8901 -0.3993 0.8596 0.102 Uiso 1 1 calc R . .
C63 C 0.9684(6) -0.4170(4) 0.7677(3) 0.139(2) Uani 1 1 d . . .
H63 H 0.9560 -0.4906 0.7556 0.167 Uiso 1 1 calc R . .
C72 C 0.3221(5) 0.0971(3) 1.0087(4) 0.0897(14) Uani 1 1 d . . .
H72 H 0.2304 0.0716 0.9869 0.108 Uiso 1 1 calc R . .
C35 C 1.1963(5) 0.4462(4) 0.6295(3) 0.1174(18) Uani 1 1 d . . .
H35 H 1.2682 0.4962 0.6684 0.141 Uiso 1 1 calc R . .
C26 C 0.7279(5) 0.3749(5) 0.5849(3) 0.130(2) Uani 1 1 d . . .
H26 H 0.7846 0.3816 0.5510 0.156 Uiso 1 1 calc R . .
C54 C 0.6165(6) -0.0134(5) 0.4274(3) 0.123(2) Uani 1 1 d . . .
H54 H 0.5365 -0.0290 0.3918 0.148 Uiso 1 1 calc R . .
C55 C 1.0870(6) 0.3658(4) 0.4973(3) 0.1040(16) Uani 1 1 d . . .
H55 H 1.0843 0.3606 0.4455 0.125 Uiso 1 1 calc R . .
C73 C 1.0273(9) -0.3613(5) 0.7240(3) 0.242(5) Uani 1 1 d . . .
H73 H 1.0591 -0.3981 0.6834 0.290 Uiso 1 1 calc R . .
C34 C 0.7992(7) -0.0634(4) 0.4733(4) 0.121(2) Uani 1 1 d . . .
H34 H 0.8462 -0.1134 0.4680 0.145 Uiso 1 1 calc R . .
C36 C 0.6386(7) 0.4351(6) 0.5927(4) 0.189(3) Uani 1 1 d . . .
H36 H 0.6384 0.4836 0.5656 0.227 Uiso 1 1 calc R . .
C45 C 1.1924(5) 0.4394(5) 0.5544(4) 0.1230(19) Uani 1 1 d . . .
H45 H 1.2614 0.4847 0.5417 0.148 Uiso 1 1 calc R . .
C46 C 0.5531(6) 0.4231(5) 0.6391(4) 0.159(3) Uani 1 1 d . . .
H46 H 0.4915 0.4615 0.6428 0.191 Uiso 1 1 calc R . .
N1 N 0.5891(7) 0.7487(5) 0.6385(4) 0.073(3) Uiso 0.565(7) 1 d PD A 1
O1 O 0.3947(9) 0.7244(9) 0.6760(6) 0.242(5) Uiso 0.565(7) 1 d PD A 1
C2 C 0.6396(10) 0.7920(7) 0.5791(5) 0.119(4) Uiso 0.565(7) 1 d PD A 1
C3 C 0.6831(11) 0.7419(9) 0.6968(6) 0.164(5) Uiso 0.565(7) 1 d PD A 1
C1 C 0.4708(12) 0.7445(8) 0.6394(7) 0.154(5) Uiso 0.565(7) 1 d PD A 1
H1 H 0.4327 0.7631 0.5985 0.185 Uiso 0.565(7) 1 calc PR A 1
C4 C 0.5784(16) 0.6903(10) 0.6921(7) 0.147(6) Uiso 0.435(7) 1 d PD A 2
H4 H 0.6472 0.6797 0.7235 0.176 Uiso 0.435(7) 1 calc PR A 2
N2 N 0.591(2) 0.7425(14) 0.6335(10) 0.265(15) Uiso 0.435(7) 1 d PD A 2
O2 O 0.4531(10) 0.6618(7) 0.6918(5) 0.136(4) Uiso 0.435(7) 1 d PD A 2
C6 C 0.7252(16) 0.7876(11) 0.6226(9) 0.173(6) Uiso 0.435(7) 1 d PD A 2
C5 C 0.492(3) 0.767(4) 0.583(2) 0.79(6) Uiso 0.435(7) 1 d PD A 2
H H 0.992(2) 0.1335(18) 0.9788(14) 0.041(7) Uiso 1 1 d . . .

loop_
_atom_site_aniso_label
_atom_site_aniso_U_11
_atom_site_aniso_U_22
_atom_site_aniso_U_33
_atom_site_aniso_U_23
_atom_site_aniso_U_13
_atom_site_aniso_U_12
Cu 0.0847(4) 0.0635(3) 0.0451(3) 0.0226(2) 0.0115(2) 0.0146(3)
P 0.0635(7) 0.0591(6) 0.0423(6) 0.0181(5) 0.0130(5) 0.0154(5)
S11 0.0776(7) 0.0534(6) 0.0508(6) 0.0173(5) 0.0028(5) 0.0196(5)
S13 0.0738(7) 0.0520(6) 0.0692(6) 0.0281(5) 0.0259(5) 0.0094(5)
S12 0.0759(7) 0.0634(6) 0.0405(5) 0.0106(5) 0.0063(5) 0.0014(5)
N11 0.0512(19) 0.0401(17) 0.0415(16) 0.0135(14) 0.0056(14) 0.0105(15)
N12 0.052(2) 0.0396(16) 0.0391(17) 0.0106(13) 0.0074(15) 0.0066(14)
N13 0.0559(19) 0.0392(17) 0.0449(17) 0.0143(14) 0.0139(15) 0.0102(14)
C11 0.058(2) 0.040(2) 0.040(2) 0.0100(17) 0.0178(18) 0.0126(19)
N21 0.0444(18) 0.0441(18) 0.0451(17) 0.0129(14) 0.0027(14) 0.0052(15)
B 0.052(3) 0.039(2) 0.043(2) 0.014(2) 0.011(2) 0.004(2)
N33 0.063(2) 0.0472(18) 0.0464(18) 0.0149(15) 0.0195(15) 0.0175(15)
N23 0.065(2) 0.0367(17) 0.0462(18) 0.0138(14) 0.0100(15) 0.0105(15)
N31 0.0537(19) 0.0350(17) 0.0504(18) 0.0143(14) 0.0143(15) 0.0073(15)
C12 0.057(3) 0.039(2) 0.044(2) 0.0149(17) 0.003(2) 0.0041(18)
C13 0.050(2) 0.046(2) 0.048(2) 0.0167(18) 0.0113(18) 0.0093(18)
N22 0.061(2) 0.0435(17) 0.0421(17) 0.0129(13) 0.0148(16) 0.0157(15)
N32 0.050(2) 0.0583(19) 0.051(2) 0.0204(16) 0.0080(17) 0.0105(16)
C21 0.049(2) 0.041(2) 0.047(2) 0.0116(18) 0.0127(18) 0.0067(19)
C15 0.059(3) 0.062(2) 0.053(2) 0.022(2) 0.014(2) 0.024(2)
C32 0.063(3) 0.047(2) 0.063(3) 0.022(2) 0.021(2) 0.025(2)
C23 0.065(3) 0.045(2) 0.044(2) 0.0162(19) 0.0109(19) 0.0154(19)
C31 0.049(2) 0.048(2) 0.051(2) 0.0077(19) 0.0147(19) 0.005(2)
C33 0.108(3) 0.048(2) 0.042(2) 0.0163(19) 0.023(2) 0.032(2)
C14 0.067(3) 0.069(3) 0.046(2) 0.020(2) 0.016(2) 0.011(2)
C22 0.050(3) 0.046(2) 0.051(2) 0.0157(18) 0.006(2) 0.0109(19)
C25 0.069(3) 0.089(3) 0.077(3) 0.039(3) 0.010(3) 0.003(3)
N41 0.057(2) 0.050(2) 0.067(2) 0.0093(17) 0.0126(17) -0.0044(17)
C16 0.068(3) 0.077(3) 0.054(2) 0.022(2) 0.021(2) 0.024(2)
N42 0.058(2) 0.085(2) 0.091(3) 0.028(2) 0.020(2) 0.026(2)
C44 0.135(7) 0.108(5) 0.097(5) -0.008(4) 0.061(5) -0.024(5)
C43 0.106(3) 0.053(3) 0.056(2) 0.019(2) 0.027(2) 0.031(2)
C71 0.071(3) 0.060(3) 0.080(3) 0.007(3) 0.027(3) 0.000(3)
C81 0.084(3) 0.043(2) 0.074(3) 0.020(2) 0.015(2) 0.012(2)
C83 0.092(3) 0.066(3) 0.066(3) 0.023(2) 0.039(2) 0.032(2)
C62 0.103(4) 0.078(3) 0.125(5) 0.051(3) 0.063(4) 0.046(3)
C42 0.071(3) 0.085(3) 0.070(3) 0.025(2) 0.027(3) 0.023(2)
C66 0.087(3) 0.082(3) 0.091(3) 0.026(3) 0.042(3) 0.029(3)
C61 0.059(3) 0.083(4) 0.077(3) 0.001(3) 0.011(2) -0.005(3)
C65 0.087(3) 0.104(3) 0.057(3) 0.028(2) 0.028(2) 0.017(3)
C24 0.119(4) 0.075(3) 0.084(3) 0.018(3) 0.019(3) 0.026(3)
C51 0.078(3) 0.089(3) 0.066(3) 0.018(3) -0.003(2) 0.010(3)
N43 0.399(8) 0.085(3) 0.137(4) 0.074(3) 0.178(5) 0.135(4)
C41 0.064(3) 0.063(3) 0.072(3) 0.016(2) -0.003(2) 0.001(2)
C52 0.106(4) 0.099(4) 0.076(3) 0.037(3) 0.044(3) 0.043(3)
C64 0.096(4) 0.119(4) 0.057(3) 0.005(3) 0.011(3) 0.029(3)
C82 0.058(3) 0.123(4) 0.065(3) 0.024(3) -0.008(2) 0.015(3)
C56 0.119(5) 0.107(4) 0.139(5) 0.038(4) 0.071(4) 0.049(4)
C53 0.137(4) 0.060(3) 0.073(3) 0.034(2) 0.035(3) 0.036(3)
C63 0.308(8) 0.066(3) 0.083(4) 0.042(3) 0.080(4) 0.085(4)
C72 0.068(3) 0.085(3) 0.128(4) 0.038(3) 0.039(4) 0.032(3)
C35 0.090(4) 0.137(5) 0.105(4) 0.051(4) 0.015(3) -0.005(3)
C26 0.143(5) 0.196(6) 0.158(5) 0.131(5) 0.095(4) 0.121(4)
C54 0.090(4) 0.157(6) 0.061(3) -0.011(4) 0.006(3) -0.007(4)
C55 0.109(4) 0.141(5) 0.096(4) 0.070(4) 0.057(4) 0.044(4)
C73 0.587(15) 0.107(5) 0.151(5) 0.086(4) 0.231(8) 0.180(7)
C34 0.163(6) 0.063(4) 0.124(5) 0.011(4) 0.052(4) 0.023(4)
C36 0.218(7) 0.266(8) 0.263(8) 0.201(7) 0.163(7) 0.195(7)
C45 0.081(4) 0.144(5) 0.144(6) 0.074(5) 0.035(4) 0.001(4)
C46 0.153(6) 0.189(7) 0.234(8) 0.115(6) 0.114(5) 0.130(5)

loop_
_atom_type_symbol
_atom_type_description
_atom_type_scat_dispersion_real
_atom_type_scat_dispersion_imag
_atom_type_scat_source
C C 0.0033 0.0016 'International Tables Vol C Tables 4.2.6.8 and 6.1.1.4'
H H 0.0000 0.0000 'International Tables Vol C Tables 4.2.6.8 and 6.1.1.4'
B B 0.0013 0.0007 'International Tables Vol C Tables 4.2.6.8 and 6.1.1.4'
N N 0.0061 0.0033 'International Tables Vol C Tables 4.2.6.8 and 6.1.1.4'
P P 0.1023 0.0942 'International Tables Vol C Tables 4.2.6.8 and 6.1.1.4'
S S 0.1246 0.1234 'International Tables Vol C Tables 4.2.6.8 and 6.1.1.4'
Cu Cu 0.3201 1.2651 'International Tables Vol C Tables 4.2.6.8 and 6.1.1.4'
O O 0.0106 0.0060 'International Tables Vol C Tables 4.2.6.8 and 6.1.1.4'

loop_
_geom_angle_atom_site_label_1
_geom_angle_atom_site_label_2
_geom_angle_atom_site_label_3
_geom_angle
P Cu S13 113.62(4)
P Cu S11 114.59(4)
S13 Cu S11 106.73(4)
P Cu S12 107.65(4)
S13 Cu S12 108.58(4)
S11 Cu S12 105.22(4)
C16 P C15 102.52(17)
C16 P C14 105.32(19)
C15 P C14 102.42(16)
C16 P Cu 112.41(13)
C15 P Cu 117.50(13)
C14 P Cu 115.12(13)
C11 S11 Cu 101.41(11)
C13 S13 Cu 97.92(12)
C12 S12 Cu 102.44(11)
C11 N11 N21 110.4(3)
C11 N11 B 134.3(3)
N21 N11 B 115.1(3)
C12 N12 N22 110.2(3)
C12 N12 B 134.1(3)
N22 N12 B 115.4(3)
C13 N13 N23 111.2(2)
C13 N13 B 134.5(3)
N23 N13 B 114.3(2)
N11 C11 N31 105.7(3)
N11 C11 S11 129.0(3)
N31 C11 S11 125.3(3)
C21 N21 N11 105.9(3)
N11 B N12 112.2(3)
N11 B N13 113.2(3)
N12 B N13 111.5(3)
N11 B H 106.2(12)
N12 B H 106.6(12)
N13 B H 106.6(12)
C13 N33 C23 106.8(3)
C13 N33 C83 123.7(3)
C23 N33 C83 129.3(3)
C23 N23 N13 105.4(3)
C11 N31 C21 107.4(3)
C11 N31 C81 123.6(3)
C21 N31 C81 128.9(3)
N12 C12 N32 106.2(3)
N12 C12 S12 128.9(3)
N32 C12 S12 124.9(3)
N13 C13 N33 105.8(3)
N13 C13 S13 129.9(3)
N33 C13 S13 124.3(3)
C22 N22 N12 106.1(3)
C12 N32 C22 107.1(3)
C12 N32 C82 123.6(3)
C22 N32 C82 129.2(3)
N21 C21 N31 110.6(3)
N21 C21 C31 121.2(3)
N31 C21 C31 128.2(3)
C25 C15 C65 117.7(4)
C25 C15 P 117.9(3)
C65 C15 P 124.3(3)
N42 C32 C42 122.9(4)
N42 C32 C22 117.8(4)
C42 C32 C22 119.1(4)
N23 C23 N33 110.8(3)
N23 C23 C33 122.6(3)
N33 C23 C33 126.6(3)
N41 C31 C41 123.3(3)
N41 C31 C21 118.4(4)
C41 C31 C21 118.3(3)
N43 C33 C43 122.2(3)
N43 C33 C23 117.4(3)
C43 C33 C23 120.4(3)
C64 C14 C24 116.6(4)
C64 C14 P 126.0(4)
C24 C14 P 117.4(3)
N22 C22 N32 110.4(3)
N22 C22 C32 121.9(3)
N32 C22 C32 127.4(3)
C35 C25 C15 122.2(4)
C35 C25 H25 118.9
C15 C25 H25 118.9
C31 N41 C71 116.2(3)
C26 C16 C66 116.4(4)
C26 C16 P 125.5(3)
C66 C16 P 118.0(3)
C32 N42 C72 116.2(4)
C54 C44 C34 120.6(7)
C54 C44 H44 119.7
C34 C44 H44 119.7
C33 C43 C53 120.3(4)
C33 C43 H43 119.8
C53 C43 H43 119.8
N41 C71 C61 124.7(4)
N41 C71 H71 117.7
C61 C71 H71 117.7
N31 C81 H81A 109.5
N31 C81 H81B 109.5
H81A C81 H81B 109.5
N31 C81 H81C 109.5
H81A C81 H81C 109.5
H81B C81 H81C 109.5
N33 C83 H83A 109.5
N33 C83 H83B 109.5
H83A C83 H83B 109.5
N33 C83 H83C 109.5
H83A C83 H83C 109.5
H83B C83 H83C 109.5
C72 C62 C52 118.2(5)
C72 C62 H62 120.9
C52 C62 H62 120.9
C32 C42 C52 119.2(4)
C32 C42 H42 120.4
C52 C42 H42 120.4
C56 C66 C16 122.3(4)
C56 C66 H66 118.8
C16 C66 H66 118.8
C51 C61 C71 117.5(4)
C51 C61 H61 121.2
C71 C61 H61 121.2
C15 C65 C55 120.0(4)
C15 C65 H65 120.0
C55 C65 H65 120.0
C14 C24 C34 121.6(5)
C14 C24 H24 119.2
C34 C24 H24 119.2
C61 C51 C41 119.3(4)
C61 C51 H51 120.3
C41 C51 H51 120.3
C33 N43 C73 116.3(4)
C31 C41 C51 119.0(4)
C31 C41 H41 120.5
C51 C41 H41 120.5
C62 C52 C42 118.5(4)
C62 C52 H52 120.7
C42 C52 H52 120.7
C14 C64 C54 121.9(5)
C14 C64 H64 119.0
C54 C64 H64 119.0
N32 C82 H82A 109.5
N32 C82 H82B 109.5
H82A C82 H82B 109.5
N32 C82 H82C 109.5
H82A C82 H82C 109.5
H82B C82 H82C 109.5
C46 C56 C66 119.7(5)
C46 C56 H56 120.1
C66 C56 H56 120.1
C63 C53 C43 118.7(4)
C63 C53 H53 120.6
C43 C53 H53 120.6
C53 C63 C73 118.3(4)
C53 C63 H63 120.8
C73 C63 H63 120.8
N42 C72 C62 124.8(5)
N42 C72 H72 117.6
C62 C72 H72 117.6
C45 C35 C25 120.4(5)
C45 C35 H35 119.8
C25 C35 H35 119.8
C16 C26 C36 121.0(5)
C16 C26 H26 119.5
C36 C26 H26 119.5
C44 C54 C64 119.2(6)
C44 C54 H54 120.4
C64 C54 H54 120.4
C45 C55 C65 119.9(5)
C45 C55 H55 120.1
C65 C55 H55 120.1
N43 C73 C63 124.0(5)
N43 C73 H73 118.0
C63 C73 H73 118.0
C44 C34 C24 119.9(6)
C44 C34 H34 120.0
C24 C34 H34 120.0
C46 C36 C26 120.0(5)
C46 C36 H36 120.0
C26 C36 H36 120.0
C35 C45 C55 119.9(5)
C35 C45 H45 120.1
C55 C45 H45 120.1
C36 C46 C56 120.4(5)
C36 C46 H46 119.8
C56 C46 H46 119.8
C1 N1 C3 126.7(9)
C1 N1 C2 113.6(9)
C3 N1 C2 117.8(7)
O1 C1 N1 138.4(14)
O1 C1 H1 110.8
N1 C1 H1 110.8
O2 C4 N2 105.7(13)
O2 C4 H4 127.2
N2 C4 H4 127.2
C4 N2 C6 118.1(15)
C4 N2 C5 132.3(16)
C6 N2 C5 109.5(13)

loop_
_geom_bond_atom_site_label_1
_geom_bond_atom_site_label_2
_geom_bond_distance
Cu P 2.2201(10)
Cu S13 2.3430(11)
Cu S11 2.3521(10)
Cu S12 2.3633(10)
P C16 1.809(4)
P C15 1.814(4)
P C14 1.819(4)
S11 C11 1.700(3)
S13 C13 1.697(3)
S12 C12 1.699(3)
N11 C11 1.350(4)
N11 N21 1.384(3)
N11 B 1.553(4)
N12 C12 1.345(4)
N12 N22 1.384(3)
N12 B 1.554(4)
N13 C13 1.342(3)
N13 N23 1.379(3)
N13 B 1.559(4)
C11 N31 1.367(3)
N21 C21 1.303(3)
B H 1.14(2)
N33 C13 1.373(4)
N33 C23 1.381(4)
N33 C83 1.461(4)
N23 C23 1.309(4)
N31 C21 1.375(4)
N31 C81 1.469(4)
C12 N32 1.372(4)
N22 C22 1.309(4)
N32 C22 1.376(4)
N32 C82 1.464(4)
C21 C31 1.475(4)
C15 C25 1.367(5)
C15 C65 1.383(4)
C32 N42 1.333(4)
C32 C42 1.373(4)
C32 C22 1.482(4)
C23 C33 1.469(4)
C31 N41 1.329(4)
C31 C41 1.371(4)
C33 N43 1.297(4)
C33 C43 1.357(4)
C14 C64 1.362(5)
C14 C24 1.375(5)
C25 C35 1.354(5)
C25 H25 0.9300
N41 C71 1.335(5)
C16 C26 1.365(5)
C16 C66 1.379(5)
N42 C72 1.338(5)
C44 C54 1.334(7)
C44 C34 1.351(7)
C44 H44 0.9300
C43 C53 1.367(4)
C43 H43 0.9300
C71 C61 1.379(5)
C71 H71 0.9300
C81 H81A 0.9600
C81 H81B 0.9600
C81 H81C 0.9600
C83 H83A 0.9600
C83 H83B 0.9600
C83 H83C 0.9600
C62 C72 1.358(5)
C62 C52 1.370(5)
C62 H62 0.9300
C42 C52 1.377(5)
C42 H42 0.9300
C66 C56 1.365(5)
C66 H66 0.9300
C61 C51 1.359(5)
C61 H61 0.9300
C65 C55 1.396(5)
C65 H65 0.9300
C24 C34 1.386(6)
C24 H24 0.9300
C51 C41 1.377(5)
C51 H51 0.9300
N43 C73 1.352(5)
C41 H41 0.9300
C52 H52 0.9300
C64 C54 1.408(6)
C64 H64 0.9300
C82 H82A 0.9600
C82 H82B 0.9600
C82 H82C 0.9600
C56 C46 1.343(6)
C56 H56 0.9300
C53 C63 1.319(5)
C53 H53 0.9300
C63 C73 1.358(6)
C63 H63 0.9300
C72 H72 0.9300
C35 C45 1.352(6)
C35 H35 0.9300
C26 C36 1.394(6)
C26 H26 0.9300
C54 H54 0.9300
C55 C45 1.365(6)
C55 H55 0.9300
C73 H73 0.9300
C34 H34 0.9300
C36 C46 1.337(7)
C36 H36 0.9300
C45 H45 0.9300
C46 H46 0.9300
N1 C1 1.241(10)
N1 C3 1.395(10)
N1 C2 1.479(9)
O1 C1 1.147(10)
C1 H1 0.9300
C4 O2 1.281(13)
C4 N2 1.450(15)
C4 H4 0.9300
N2 C6 1.463(15)
N2 C5 1.464(17)
